data_1508945
loop_
_publ_author_name
'Z\"ophel, Lukas'
'Enkelmann, Volker'
'M\"ullen, Klaus'

_publ_section_title
;
 Tuning the HOMO-LUMO Gap of Pyrene Effectively via Donor-Acceptor
 Substitution: Positions 4,5 Versus 9,10.
;
_journal_issue 4
_journal_name_full 'Organic letters'
_journal_page_first 804
_journal_page_last 807
_journal_paper_doi 10.1021/ol303476g
_journal_volume 15
_journal_year 2013
_chemical_formula_moiety 'C28 H22 N4'
_chemical_formula_sum 'C28 H22 N4'
_chemical_formula_weight 414.51
_space_group_IT_number 14
_symmetry_cell_setting monoclinic
_symmetry_space_group_name_Hall '-P 2yn'
_symmetry_space_group_name_H-M 'P 1 21/n 1'
_atom_sites_solution_hydrogens geom
_atom_sites_solution_primary direct
_audit_creation_date 09-12-17
_audit_creation_method CRYSTALS_ver_12.84
_cell_angle_alpha 90
_cell_angle_beta 97.088(2)
_cell_angle_gamma 90
_cell_formula_units_Z 2
_cell_length_a 9.0368(3)
_cell_length_b 9.2187(5)
_cell_length_c 13.5180(6)
_cell_measurement_reflns_used 0
_cell_measurement_temperature 120
_cell_measurement_theta_max 0
_cell_measurement_theta_min 0
_cell_volume 1117.55(9)
_computing_cell_refinement 'DENZO/SCALEPACK (Otwinowski & Minor, 1997)'
_computing_data_collection 'COLLECT (Nonius, 1997-2001).'
_computing_data_reduction 'DENZO/SCALEPACK (Otwinowski & Minor, 1997)'
_computing_molecular_graphics 'CAMERON (Watkin et al., 1996)'
_computing_publication_material 'CRYSTALS (Betteridge et al., 2003)'
_computing_structure_refinement 'CRYSTALS (Betteridge et al., 2003)'
_computing_structure_solution 'SHELXS 86 (Sheldrick, 1986)'
_diffrn_ambient_temperature 120
_diffrn_measured_fraction_theta_full 0.996
_diffrn_measured_fraction_theta_max 0.994
_diffrn_measurement_device_type 'Nonius KappaCCD'
_diffrn_measurement_method '\f & \w scans'
_diffrn_radiation_monochromator graphite
_diffrn_radiation_type 'Mo K\a'
_diffrn_radiation_wavelength 0.71073
_diffrn_reflns_av_R_equivalents 0.052
_diffrn_reflns_limit_h_max 13
_diffrn_reflns_limit_h_min -13
_diffrn_reflns_limit_k_max 13
_diffrn_reflns_limit_k_min -12
_diffrn_reflns_limit_l_max 19
_diffrn_reflns_limit_l_min -19
_diffrn_reflns_number 10908
_diffrn_reflns_theta_full 30.382
_diffrn_reflns_theta_max 31.002
_diffrn_reflns_theta_min 3.169
_diffrn_standards_number 0
_exptl_absorpt_coefficient_mu 0.074
_exptl_absorpt_correction_T_max 0.99
_exptl_absorpt_correction_T_min 0.66
_exptl_absorpt_correction_type multi-scan
_exptl_absorpt_process_details 'SORTAV (Blessing)'
_exptl_crystal_colour yellow
_exptl_crystal_density_diffrn 1.232
_exptl_crystal_description prism
_exptl_crystal_F_000 436
_exptl_crystal_size_max 0.47
_exptl_crystal_size_mid 0.31
_exptl_crystal_size_min 0.15
_refine_diff_density_max 0.66
_refine_diff_density_min -0.73
_refine_ls_extinction_method None
_refine_ls_goodness_of_fit_ref 1.0775
_refine_ls_hydrogen_treatment constr
_refine_ls_matrix_type full
_refine_ls_number_parameters 145
_refine_ls_number_reflns 2034
_refine_ls_number_restraints 0
_refine_ls_R_factor_all 0.1173
_refine_ls_R_factor_gt 0.0783
_refine_ls_shift/su_max 0.000162
_refine_ls_structure_factor_coef F
_refine_ls_weighting_details
;

 Method, part 1, Chebychev polynomial, (Watkin, 1994, Prince, 1982) 

 [weight] = 1.0/[A~0~*T~0~(x)+A~1~*T~1~(x) ... +A~n-1~]*T~n-1~(x)] 

 where A~i~ are the Chebychev coefficients listed below and x= Fcalc/Fmax 

 Method = Robust Weighting (Prince, 1982) 

 W = [weight] * [1-(deltaF/6*sigmaF)^2^]^2^ 

 A~i~ are: 

 2.91 1.75 2.00 

;
_refine_ls_weighting_scheme calc
_refine_ls_wR_factor_all 0.1221
_refine_ls_wR_factor_gt 0.0988
_refine_ls_wR_factor_ref 0.0988
_reflns_limit_h_max 12
_reflns_limit_h_min -13
_reflns_limit_k_max 13
_reflns_limit_k_min 0
_reflns_limit_l_max 19
_reflns_limit_l_min 0
_reflns_number_gt 2034
_reflns_number_total 3549
_reflns_threshold_expression I>3.0\s(I)
_cod_data_source_file ol303476g_si_007.cif
_cod_data_source_block 4cn2tbupy
_cod_depositor_comments
;
The following automatic conversions were performed:

'_symmetry_cell_setting' value 'Monoclinic' changed to 'monoclinic'
according to /home/saulius/struct/CIF-dictionaries/cif_core.dic
dictionary named 'cif_core.dic' version 2.4.2 from 2011-04-26.

Automatic conversion script
Id: cif_fix_values 1891 2012-01-12 08:04:46Z andrius 
;
_cod_original_cell_volume 1117.54(9)
_cod_original_sg_symbol_H-M 'P 1 21/n 1 '
_cod_database_code 1508945

loop_
_symmetry_equiv_pos_as_xyz
x,y,z
-x,-y,-z
-x+1/2,y+1/2,-z+1/2
x+1/2,-y+1/2,z+1/2

loop_
_atom_site_label
_atom_site_type_symbol
_atom_site_fract_x
_atom_site_fract_y
_atom_site_fract_z
_atom_site_U_iso_or_equiv
_atom_site_occupancy
_atom_site_adp_type
_atom_site_refinement_flags_posn
N15 N 0.8117(3) 0.2608(4) 0.2667(3) 0.0803 1.0000 Uani .
N16 N 1.0022(3) -0.0991(3) 0.38161(17) 0.0458 1.0000 Uani .
C1 C 0.7539(3) 0.1917(3) 0.3212(2) 0.0492 1.0000 Uani .
C2 C 0.6792(2) 0.1057(3) 0.38879(16) 0.0331 1.0000 Uani .
C3 C 0.5379(2) 0.1543(2) 0.41530(15) 0.0303 1.0000 Uani .
C4 C 0.4714(3) 0.2839(3) 0.37914(17) 0.0361 1.0000 Uani .
C5 C 0.3363(3) 0.3315(3) 0.40734(17) 0.0349 1.0000 Uani .
C6 C 0.2649(2) 0.2430(2) 0.46988(16) 0.0330 1.0000 Uani .
C7 C 0.3274(2) 0.1112(2) 0.50707(14) 0.0278 1.0000 Uani .
C8 C 0.4670(2) 0.0659(2) 0.48105(14) 0.0264 1.0000 Uani .
C9 C 0.7447(2) -0.0209(2) 0.42695(15) 0.0301 1.0000 Uani .
C10 C 0.8880(3) -0.0635(3) 0.39984(17) 0.0351 1.0000 Uani .
C11 C 0.2692(3) 0.4777(3) 0.3714(2) 0.0467 1.0000 Uani .
C12 C 0.3912(4) 0.5859(3) 0.3504(3) 0.0663 1.0000 Uani .
C13 C 0.1643(8) 0.4556(5) 0.2790(6) 0.1685 1.0000 Uani .
C14 C 0.1927(6) 0.5477(4) 0.4541(4) 0.0962 1.0000 Uani .
H41 H 0.5207 0.3417 0.3351 0.0449 1.0000 Uiso R
H61 H 0.1713 0.2726 0.4882 0.0408 1.0000 Uiso R
H121 H 0.3466 0.6752 0.3280 0.0821 1.0000 Uiso R
H122 H 0.4568 0.6016 0.4100 0.0821 1.0000 Uiso R
H123 H 0.4457 0.5475 0.3006 0.0821 1.0000 Uiso R
H131 H 0.1227 0.5459 0.2562 0.1327 1.0000 Uiso R
H132 H 0.2251 0.4189 0.2322 0.1327 1.0000 Uiso R
H133 H 0.0864 0.3887 0.2861 0.1327 1.0000 Uiso R
H141 H 0.1509 0.6385 0.4323 0.1044 1.0000 Uiso R
H142 H 0.2652 0.5621 0.5103 0.1044 1.0000 Uiso R
H143 H 0.1162 0.4858 0.4719 0.1044 1.0000 Uiso R

loop_
_atom_site_aniso_label
_atom_site_aniso_U_11
_atom_site_aniso_U_22
_atom_site_aniso_U_33
_atom_site_aniso_U_23
_atom_site_aniso_U_13
_atom_site_aniso_U_12
N15 0.0573(16) 0.099(2) 0.091(2) 0.0592(19) 0.0370(15) 0.0295(16)
N16 0.0393(11) 0.0548(14) 0.0447(12) 0.0045(10) 0.0106(9) 0.0116(10)
C1 0.0385(12) 0.0592(16) 0.0531(15) 0.0255(13) 0.0183(11) 0.0171(11)
C2 0.0311(10) 0.0401(12) 0.0289(10) 0.0063(9) 0.0069(8) 0.0065(9)
C3 0.0305(9) 0.0336(10) 0.0272(9) 0.0017(8) 0.0046(7) 0.0062(8)
C4 0.0390(12) 0.0352(11) 0.0344(11) 0.0087(9) 0.0055(9) 0.0072(9)
C5 0.0377(11) 0.0314(11) 0.0352(11) 0.0042(8) 0.0022(8) 0.0090(8)
C6 0.0337(10) 0.0326(10) 0.0325(10) -0.0004(8) 0.0038(8) 0.0090(8)
C7 0.0294(9) 0.0313(10) 0.0228(9) -0.0010(7) 0.0034(7) 0.0057(8)
C8 0.0281(9) 0.0278(9) 0.0228(9) -0.0022(7) 0.0009(7) 0.0055(7)
C9 0.0301(10) 0.0353(10) 0.0252(9) -0.0009(8) 0.0043(7) 0.0041(8)
C10 0.0342(11) 0.0406(12) 0.0311(10) 0.0022(8) 0.0069(8) 0.0067(9)
C11 0.0468(14) 0.0347(11) 0.0578(16) 0.0116(11) 0.0033(11) 0.0145(11)
C12 0.084(2) 0.0414(15) 0.081(2) 0.0174(15) 0.0374(19) 0.0159(16)
C13 0.202(6) 0.046(2) 0.211(7) 0.009(3) -0.159(6) 0.017(3)
C14 0.105(3) 0.0466(18) 0.156(4) 0.035(2) 0.092(3) 0.039(2)

loop_
_atom_type_symbol
_atom_type_scat_dispersion_real
_atom_type_scat_dispersion_imag
_atom_type_scat_Cromer_Mann_a1
_atom_type_scat_Cromer_Mann_b1
_atom_type_scat_Cromer_Mann_a2
_atom_type_scat_Cromer_Mann_b2
_atom_type_scat_Cromer_Mann_a3
_atom_type_scat_Cromer_Mann_b3
_atom_type_scat_Cromer_Mann_a4
_atom_type_scat_Cromer_Mann_b4
_atom_type_scat_Cromer_Mann_c
_atom_type_scat_source
C 0.0033 0.0016 2.3100 20.8439 1.0200 10.2075 1.5886 0.5687 0.8650 51.6512 0.2156 'International Tables Vol C 4.2.6.8 and 6.1.1.4'
H 0.0000 0.0000 0.4930 10.5109 0.3229 26.1257 0.1402 3.1424 0.0408 57.7998 0.0030 'International Tables Vol C 4.2.6.8 and 6.1.1.4'
N 0.0061 0.0033 12.2126 0.0057 3.1322 9.8933 2.0125 28.9975 1.1663 0.5826 -11.5290 'International Tables Vol C 4.2.6.8 and 6.1.1.4'

loop_
_geom_angle_atom_site_label_1
_geom_angle_site_symmetry_1
_geom_angle_atom_site_label_2
_geom_angle_atom_site_label_3
_geom_angle
_geom_angle_publ_flag
N15 . C1 C2 179.1(3) yes
C1 . C2 C3 119.1(2) yes
C1 . C2 C9 119.4(2) yes
C3 . C2 C9 121.5(2) yes
C2 . C3 C4 122.3(2) yes
C2 . C3 C8 117.41(19) yes
C4 . C3 C8 120.24(19) yes
C3 . C4 C5 121.8(2) yes
C3 . C4 H41 118.9 no
C5 . C4 H41 119.3 no
C4 . C5 C6 118.0(2) yes
C4 . C5 C11 121.0(2) yes
C6 . C5 C11 121.0(2) yes
C5 . C6 C7 121.9(2) yes
C5 . C6 H61 119.0 no
C7 . C6 H61 119.1 no
C9 2_656 C7 C6 122.02(18) yes
C9 2_656 C7 C8 118.11(18) yes
C6 . C7 C8 119.85(19) yes
C8 2_656 C8 C3 121.1(2) yes
C8 2_656 C8 C7 120.7(2) yes
C3 . C8 C7 118.18(18) yes
C7 2_656 C9 C2 121.11(19) yes
C7 2_656 C9 C10 119.40(19) yes
C2 . C9 C10 119.5(2) yes
C9 . C10 N16 177.7(3) yes
C5 . C11 C12 111.4(2) yes
C5 . C11 C13 109.4(3) yes
C12 . C11 C13 109.4(4) yes
C5 . C11 C14 109.7(3) yes
C12 . C11 C14 105.1(3) yes
C13 . C11 C14 111.9(5) yes
C11 . C12 H121 109.6 no
C11 . C12 H122 109.2 no
H121 . C12 H122 109.5 no
C11 . C12 H123 109.6 no
H121 . C12 H123 109.5 no
H122 . C12 H123 109.5 no
C11 . C13 H131 109.8 no
C11 . C13 H132 104.3 no
H131 . C13 H132 109.5 no
C11 . C13 H133 114.1 no
H131 . C13 H133 109.5 no
H132 . C13 H133 109.5 no
C11 . C14 H141 110.1 no
C11 . C14 H142 108.3 no
H141 . C14 H142 109.5 no
C11 . C14 H143 109.9 no
H141 . C14 H143 109.5 no
H142 . C14 H143 109.5 no

loop_
_geom_bond_atom_site_label_1
_geom_bond_atom_site_label_2
_geom_bond_site_symmetry_2
_geom_bond_distance
_geom_bond_publ_flag
N15 C1 . 1.147(3) yes
N16 C10 . 1.139(3) yes
C1 C2 . 1.439(3) yes
C2 C3 . 1.440(3) yes
C2 C9 . 1.379(3) yes
C3 C4 . 1.398(3) yes
C3 C8 . 1.416(3) yes
C4 C5 . 1.394(3) yes
C4 H41 . 0.950 no
C5 C6 . 1.390(3) yes
C5 C11 . 1.532(3) yes
C6 C7 . 1.406(3) yes
C6 H61 . 0.950 no
C7 C9 2_656 1.434(3) yes
C7 C8 . 1.414(3) yes
C8 C8 2_656 1.420(4) yes
C9 C10 . 1.443(3) yes
C11 C12 . 1.538(5) yes
C11 C13 . 1.486(5) yes
C11 C14 . 1.528(5) yes
C12 H121 . 0.950 no
C12 H122 . 0.950 no
C12 H123 . 0.950 no
C13 H131 . 0.950 no
C13 H132 . 0.950 no
C13 H133 . 0.950 no
C14 H141 . 0.950 no
C14 H142 . 0.950 no
C14 H143 . 0.950 no
